data_7251423
loop_
_publ_author_name
'Peloquin, Andrew J.'
'Pelendage, Lahiruni'
'Alapati, Srikar'
'Hanks, Timothy'
'McMillen, Colin'
'Pennington, William'

_publ_section_title
;
 When Halogen Bonding Isn't Enough: Solvation Behavior in Cocrystals of
 Benzyltrimethylammonium Halides and 1,4-Diiodotetrafluorobenzene
;
_journal_name_full CrystEngComm
_journal_paper_doi 10.1039/D5CE00832H
_journal_year 2025
_chemical_formula_moiety '4(C6 F4 I2), 3(C10 H16 N), 3(Br)'
_chemical_formula_sum 'C54 H48 Br3 F16 I8 N3'
_chemical_formula_weight 2297.924
_space_group_crystal_system orthorhombic
_space_group_IT_number 33
_space_group_name_Hall 'P 2c -2n'
_space_group_name_H-M_alt 'P n a 21'
_symmetry_Int_Tables_number 33
_atom_sites_solution_primary dual
_audit_creation_date 2024-03-09
_audit_creation_method
;
Olex2 1.5
(compiled 2024.02.16 svn.r378c4104 for OlexSys, GUI svn.r6928)
;
_audit_update_record
;
2025-07-29 deposited with the CCDC.	2025-11-24 downloaded from the CCDC.
;
_cell_angle_alpha 90
_cell_angle_beta 90
_cell_angle_gamma 90
_cell_formula_units_Z 4
_cell_length_a 22.1473(6)
_cell_length_b 23.2966(7)
_cell_length_c 13.1846(4)
_cell_measurement_reflns_used 9336
_cell_measurement_temperature 99.95
_cell_measurement_theta_max 30.50
_cell_measurement_theta_min 2.51
_cell_volume 6802.7(3)
_computing_cell_refinement 'SAINT V8.38A (Bruker AXS Inc., 2017)'
_computing_data_collection 'APEX3 v2017.3-0 (Bruker AXS Inc., 2017)'
_computing_data_reduction 'SAINT V8.38A (Bruker AXS Inc., 2017)'
_computing_molecular_graphics 'Olex2 1.5 (Dolomanov et al., 2009)'
_computing_publication_material 'Olex2 1.5 (Dolomanov et al., 2009)'
_computing_structure_refinement 'SHELXL 2018/3 (Sheldrick, 2015<i>b</i>)'
_computing_structure_solution 'SHELXT 2018/2 (Sheldrick, 2015<i>a</i>)'
_diffrn_ambient_temperature 99.95
_diffrn_measured_fraction_theta_full 0.9980
_diffrn_measured_fraction_theta_max 0.9953
_diffrn_measurement_device_type 'Bruker D8 Venture Photon 2'
_diffrn_measurement_method '\f and \w scans'
_diffrn_radiation_type MoK\a
_diffrn_radiation_wavelength 0.71073
_diffrn_reflns_av_R_equivalents 0.0547
_diffrn_reflns_av_unetI/netI 0.0486
_diffrn_reflns_Laue_measured_fraction_full 0.9980
_diffrn_reflns_Laue_measured_fraction_max 0.9953
_diffrn_reflns_limit_h_max 31
_diffrn_reflns_limit_h_min -30
_diffrn_reflns_limit_k_max 33
_diffrn_reflns_limit_k_min -31
_diffrn_reflns_limit_l_max 18
_diffrn_reflns_limit_l_min -18
_diffrn_reflns_number 81257
_diffrn_reflns_point_group_measured_fraction_full 0.9944
_diffrn_reflns_point_group_measured_fraction_max 0.9724
_diffrn_reflns_theta_full 25.2417
_diffrn_reflns_theta_max 30.56
_diffrn_reflns_theta_min 2.00
_diffrn_source 'Incoatec I\mS'
_diffrn_source_current 1.0
_diffrn_source_power 0.05
_diffrn_source_voltage 50.0
_diffrn_standards_number 0
_exptl_absorpt_coefficient_mu 5.490
_exptl_absorpt_correction_T_max 0.7461
_exptl_absorpt_correction_T_min 0.5191
_exptl_absorpt_correction_type multi-scan
_exptl_absorpt_process_details 'SADABS v2016/2 (Bruker AXS Inc., 2017)'
_exptl_crystal_colour colourless
_exptl_crystal_colour_primary colourless
_exptl_crystal_density_diffrn 2.244
_exptl_crystal_density_meas ?
_exptl_crystal_density_method 'not measured'
_exptl_crystal_description needle
_exptl_crystal_F_000 4251.542
_exptl_crystal_size_max 0.411
_exptl_crystal_size_mid 0.314
_exptl_crystal_size_min 0.287
_exptl_transmission_factor_max 'not measured'
_exptl_transmission_factor_min 'not measured'
_refine_diff_density_max 0.7839
_refine_diff_density_min -0.9750
_refine_diff_density_rms 0.1728
_refine_ls_abs_structure_details 'Hooft, R.W.W., Straver, L.H., Spek, A.L. (2010). J. Appl. Cryst., 43, 665-668.'
_refine_ls_abs_structure_Flack 0.001(5)
_refine_ls_d_res_high 0.6989
_refine_ls_d_res_low 10.1882
_refine_ls_goodness_of_fit_ref 1.0443
_refine_ls_hydrogen_treatment mixed
_refine_ls_matrix_type full
_refine_ls_number_constraints 75
_refine_ls_number_parameters 767
_refine_ls_number_reflns 20271
_refine_ls_number_restraints 1
_refine_ls_restrained_S_all 1.0443
_refine_ls_R_factor_all 0.0407
_refine_ls_R_factor_gt 0.0306
_refine_ls_shift/su_max -0.0010
_refine_ls_shift/su_mean 0.0000
_refine_ls_structure_factor_coef Fsqd
_refine_ls_weighting_details 'w=1/[\s^2^(Fo^2^)+(0.0128P)^2^+2.3791P] where P=(Fo^2^+2Fc^2^)/3'
_refine_ls_weighting_scheme calc
_refine_ls_wR_factor_gt 0.0520
_refine_ls_wR_factor_ref 0.0564
_reflns_Friedel_coverage 0.948
_reflns_limit_h_max 31
_reflns_limit_h_min -31
_reflns_limit_k_max 33
_reflns_limit_k_min -33
_reflns_limit_l_max 18
_reflns_limit_l_min -18
_reflns_number_gt 17930
_reflns_number_total 20271
_reflns_threshold_expression I>=2u(I)
_cod_data_source_file d5ce00832h2.cif
_cod_data_source_block 3(NMe3BzBr)_4(pF4DIB)
_cod_depositor_comments
;
The following automatic conversions were performed:

data item '_exptl_crystal_density_meas' value 'not measured' was
changed to '?' -- the value is perceived as not measured.

Automatic conversion script
Id: cif_fix_values 8170 2020-07-09 18:12:32Z antanas 
;
_cod_original_sg_symbol_Hall ' P 2c -2n'
_cod_database_code 7251423
_olex2_refinement_description
;
1. Twinned data refinement
 Scales: 0.767764
 0.232236
2.a Secondary CH2 refined with riding coordinates:
 C24(H24a,H24b), C4(H4a,H4b), C14(H14a,H14b)
2.b Aromatic/amide H refined with riding coordinates:
 C26(H26), C27(H27), C28(H28), C29(H29), C30(H30), C6(H6), C7(H7), C8(H8),
 C9(H9), C10(H10), C16(H16), C17(H17), C18(H18), C19(H19), C20(H20)
2.c Idealised Me refined as rotating group:
 C21(H21a,H21b,H21c), C22(H22a,H22b,H22c), C23(H23a,H23b,H23c), C1(H1a,H1b,
 H1c), C2(H2a,H2b,H2c), C3(H3a,H3b,H3c), C11(H11a,H11b,H11c), C12(H12a,H12b,
 H12c), C13(H13a,H13b,H13c)
;
_olex2_submission_special_instructions 'No special instructions were received'

loop_
_space_group_symop_id
_space_group_symop_operation_xyz
1 x,y,z
2 -x,-y,z+1/2
3 -x+1/2,y+1/2,z+1/2
4 x+1/2,-y+1/2,z

loop_
_atom_site_label
_atom_site_type_symbol
_atom_site_fract_x
_atom_site_fract_y
_atom_site_fract_z
_atom_site_U_iso_or_equiv
_atom_site_adp_type
_atom_site_occupancy
_atom_site_refinement_flags_posn
I1 I 0.393725(12) 0.868495(12) -0.112887(5) 0.02185(6) Uani 1.000000 .
I2 I 0.439358(12) 0.599854(11) 0.115994(5) 0.02120(5) Uani 1.000000 .
F1 F 0.35890(11) 0.73970(11) -0.17910(13) 0.0255(6) Uani 1.000000 .
F2 F 0.37863(11) 0.63811(11) -0.09411(14) 0.0247(6) Uani 1.000000 .
F3 F 0.47547(11) 0.72881(11) 0.18281(13) 0.0239(6) Uani 1.000000 .
F4 F 0.45384(11) 0.83090(11) 0.09955(14) 0.0259(6) Uani 1.000000 .
C31 C 0.40651(18) 0.78822(19) -0.0434(3) 0.0197(9) Uani 1.000000 .
C32 C 0.38840(18) 0.73809(19) -0.0897(3) 0.0189(9) Uani 1.000000 .
C33 C 0.39811(19) 0.68522(19) -0.0450(3) 0.0200(9) Uani 1.000000 .
C34 C 0.42652(18) 0.68034(18) 0.0479(3) 0.0190(9) Uani 1.000000 .
C35 C 0.44538(17) 0.73034(19) 0.0943(3) 0.0197(9) Uani 1.000000 .
C36 C 0.43504(18) 0.78364(19) 0.0498(3) 0.0196(9) Uani 1.000000 .
I3 I 0.220217(12) 0.593979(12) -0.156591(5) 0.02136(6) Uani 1.000000 .
I4 I 0.266166(12) 0.846672(13) 0.119861(5) 0.02404(6) Uani 1.000000 .
F5 F 0.19787(12) 0.72720(12) -0.20777(13) 0.0278(6) Uani 1.000000 .
F6 F 0.21787(11) 0.82267(11) -0.10308(14) 0.0267(6) Uani 1.000000 .
F7 F 0.28582(12) 0.71248(13) 0.17607(13) 0.0298(6) Uani 1.000000 .
F8 F 0.26946(11) 0.61686(11) 0.06860(14) 0.0263(6) Uani 1.000000 .
C37 C 0.23276(18) 0.6690(2) -0.0731(3) 0.0191(9) Uani 1.000000 .
C38 C 0.22026(18) 0.72221(19) -0.1130(3) 0.0200(9) Uani 1.000000 .
C39 C 0.23034(19) 0.7723(2) -0.0589(3) 0.0201(9) Uani 1.000000 .
C40 C 0.25260(18) 0.77043(19) 0.0399(2) 0.0181(8) Uani 1.000000 .
C41 C 0.26431(18) 0.7167(2) 0.0801(2) 0.0200(9) Uani 1.000000 .
C42 C 0.25535(18) 0.6674(2) 0.0258(3) 0.0201(9) Uani 1.000000 .
I5 I 0.360171(13) 0.883804(13) 0.368307(5) 0.02792(6) Uani 1.000000 .
I6 I 0.468835(12) 0.637749(13) 0.610422(5) 0.02444(6) Uani 1.000000 .
F9 F 0.37500(12) 0.75522(13) 0.29526(13) 0.0308(6) Uani 1.000000 .
F10 F 0.41724(12) 0.66061(12) 0.38504(14) 0.0323(6) Uani 1.000000 .
F11 F 0.45172(11) 0.76711(12) 0.68492(13) 0.0263(6) Uani 1.000000 .
F12 F 0.40893(12) 0.86056(11) 0.59616(14) 0.0291(6) Uani 1.000000 .
N3 N 0.54071(14) 0.97049(15) 0.6135(2) 0.0201(7) Uani 1.000000 .
C21 C 0.4855(2) 0.9718(2) 0.5475(3) 0.0284(10) Uani 1.000000 .
H21a H 0.4933(6) 0.9958(12) 0.4879(13) 0.0426(16) Uiso 1.000000 GR
H21b H 0.4757(9) 0.9327(3) 0.525(2) 0.0426(16) Uiso 1.000000 GR
H21c H 0.4515(4) 0.9876(13) 0.5859(8) 0.0426(16) Uiso 1.000000 GR
C22 C 0.5564(2) 1.0312(2) 0.6412(3) 0.0356(12) Uani 1.000000 .
H22a H 0.5923(10) 1.0313(2) 0.685(2) 0.0534(18) Uiso 1.000000 GR
H22b H 0.5647(15) 1.0532(4) 0.5793(3) 0.0534(18) Uiso 1.000000 GR
H22c H 0.5225(7) 1.0487(5) 0.678(2) 0.0534(18) Uiso 1.000000 GR
C23 C 0.5278(2) 0.9370(2) 0.7085(3) 0.0296(11) Uani 1.000000 .
H23a H 0.5146(14) 0.8982(5) 0.6904(3) 0.0443(16) Uiso 1.000000 GR
H23b H 0.5644(5) 0.9348(12) 0.7499(12) 0.0443(16) Uiso 1.000000 GR
H23c H 0.4958(11) 0.9562(8) 0.7471(13) 0.0443(16) Uiso 1.000000 GR
C24 C 0.59428(18) 0.9443(2) 0.5569(3) 0.0235(9) Uani 1.000000 .
H24a H 0.63046(18) 0.9466(2) 0.6008(3) 0.0282(11) Uiso 1.000000 R
H24b H 0.60232(18) 0.9675(2) 0.4955(3) 0.0282(11) Uiso 1.000000 R
C25 C 0.58522(18) 0.8832(2) 0.5259(3) 0.0227(9) Uani 1.000000 .
C26 C 0.56114(19) 0.8701(2) 0.4310(3) 0.0250(10) Uani 1.000000 .
H26 H 0.55005(19) 0.9003(2) 0.3861(3) 0.0300(12) Uiso 1.000000 R
C27 C 0.5532(2) 0.8133(2) 0.4013(3) 0.0279(10) Uani 1.000000 .
H27 H 0.5366(2) 0.8046(2) 0.3367(3) 0.0335(12) Uiso 1.000000 R
C28 C 0.5696(2) 0.7697(2) 0.4665(3) 0.0325(12) Uani 1.000000 .
H28 H 0.5637(2) 0.7309(2) 0.4468(3) 0.0390(14) Uiso 1.000000 R
C29 C 0.5947(2) 0.7818(2) 0.5602(3) 0.0323(11) Uani 1.000000 .
H29 H 0.6061(2) 0.7514(2) 0.6042(3) 0.0387(14) Uiso 1.000000 R
C30 C 0.60307(19) 0.8385(2) 0.5898(3) 0.0273(10) Uani 1.000000 .
H30 H 0.62099(19) 0.8468(2) 0.6535(3) 0.0327(12) Uiso 1.000000 R
C43 C 0.39209(19) 0.8108(2) 0.4414(3) 0.0224(9) Uani 1.000000 .
C44 C 0.39434(18) 0.7588(2) 0.3910(3) 0.0223(9) Uani 1.000000 .
C45 C 0.41539(19) 0.7100(2) 0.4383(3) 0.0205(9) Uani 1.000000 .
C46 C 0.43432(19) 0.7105(2) 0.5383(3) 0.0227(9) Uani 1.000000 .
C47 C 0.43224(17) 0.7627(2) 0.5894(2) 0.0199(9) Uani 1.000000 .
C48 C 0.41057(19) 0.8114(2) 0.5419(3) 0.0228(9) Uani 1.000000 .
I7 I 0.562249(12) 0.639400(13) 0.864463(5) 0.02566(6) Uani 1.000000 .
I8 I 0.611612(12) 0.889306(12) 1.149377(5) 0.02106(6) Uani 1.000000 .
F13 F 0.54836(12) 0.77409(13) 0.81147(13) 0.0308(6) Uani 1.000000 .
F14 F 0.56602(12) 0.86854(12) 0.92108(14) 0.0284(6) Uani 1.000000 .
F15 F 0.62601(13) 0.75537(12) 1.20050(13) 0.0314(6) Uani 1.000000 .
F16 F 0.60492(12) 0.66066(12) 1.09358(14) 0.0325(6) Uani 1.000000 .
C49 C 0.57571(19) 0.7145(2) 0.9487(3) 0.0222(9) Uani 1.000000 .
C50 C 0.56680(19) 0.7677(2) 0.9077(3) 0.0222(9) Uani 1.000000 .
C51 C 0.57658(18) 0.8171(2) 0.9645(3) 0.0205(9) Uani 1.000000 .
C52 C 0.59669(18) 0.8147(2) 1.0636(3) 0.0207(9) Uani 1.000000 .
C53 C 0.60623(17) 0.7611(2) 1.1045(3) 0.0214(9) Uani 1.000000 .
C54 C 0.59558(19) 0.7114(2) 1.0488(3) 0.0206(9) Uani 1.000000 .
Br1 Br 0.21939(2) 0.478406(19) -0.288749(12) 0.02345(9) Uani 1.000000 .
Br2 Br 0.54456(2) 0.52812(2) 0.719897(12) 0.02703(10) Uani 1.000000 .
Br3 Br 0.621787(19) 1.002983(19) 1.289024(12) 0.02125(9) Uani 1.000000 .
N1 N 0.38957(15) 0.44871(16) -0.1512(2) 0.0238(8) Uani 1.000000 .
C1 C 0.4013(2) 0.4445(3) -0.2623(3) 0.0430(14) Uani 1.000000 .
H1a H 0.4157(17) 0.4058(6) -0.2787(5) 0.065(2) Uiso 1.000000 GR
H1b H 0.3640(5) 0.4523(16) -0.2996(3) 0.065(2) Uiso 1.000000 GR
H1c H 0.4321(13) 0.4727(12) -0.2816(6) 0.065(2) Uiso 1.000000 GR
C2 C 0.4449(2) 0.4342(3) -0.0939(3) 0.0466(15) Uani 1.000000 .
H2a H 0.4360(5) 0.4344(17) -0.0211(3) 0.070(2) Uiso 1.000000 GR
H2b H 0.4591(10) 0.3960(8) -0.114(2) 0.070(2) Uiso 1.000000 GR
H2c H 0.4763(6) 0.4627(10) -0.109(2) 0.070(2) Uiso 1.000000 GR
C3 C 0.3722(2) 0.5087(2) -0.1286(3) 0.0386(12) Uani 1.000000 .
H3a H 0.3342(9) 0.5178(5) -0.163(2) 0.0580(19) Uiso 1.000000 GR
H3b H 0.3670(16) 0.5134(4) -0.0552(4) 0.0580(19) Uiso 1.000000 GR
H3c H 0.4039(8) 0.5348(2) -0.152(2) 0.0580(19) Uiso 1.000000 GR
C4 C 0.3383(2) 0.4080(2) -0.1275(3) 0.0280(10) Uani 1.000000 .
H4a H 0.3038(2) 0.4178(2) -0.1722(3) 0.0336(12) Uiso 1.000000 R
H4b H 0.3514(2) 0.3686(2) -0.1454(3) 0.0336(12) Uiso 1.000000 R
C5 C 0.31588(19) 0.4072(2) -0.0200(3) 0.0268(10) Uani 1.000000 .
C6 C 0.2687(2) 0.4425(3) 0.0094(3) 0.0356(12) Uani 1.000000 .
H6 H 0.2549(2) 0.4715(3) -0.0356(3) 0.0428(14) Uiso 1.000000 R
C7 C 0.2413(2) 0.4362(3) 0.1025(3) 0.0461(14) Uani 1.000000 .
H7 H 0.2083(2) 0.4600(3) 0.1210(3) 0.0554(17) Uiso 1.000000 R
C8 C 0.2626(3) 0.3945(3) 0.1691(3) 0.0511(17) Uani 1.000000 .
H8 H 0.2434(3) 0.3892(3) 0.2329(3) 0.061(2) Uiso 1.000000 R
C9 C 0.3105(3) 0.3612(3) 0.1436(3) 0.0450(15) Uani 1.000000 .
H9 H 0.3258(3) 0.3338(3) 0.1904(3) 0.0540(18) Uiso 1.000000 R
C10 C 0.3372(2) 0.3671(2) 0.0492(3) 0.0376(13) Uani 1.000000 .
H10 H 0.3705(2) 0.3434(2) 0.0315(3) 0.0451(15) Uiso 1.000000 R
N2 N 0.29473(16) 0.52872(18) 0.4030(2) 0.0268(9) Uani 1.000000 .
C11 C 0.3000(2) 0.5501(2) 0.2966(3) 0.0313(11) Uani 1.000000 .
H11a H 0.3122(15) 0.5905(5) 0.2973(3) 0.0469(16) Uiso 1.000000 GR
H11b H 0.3303(11) 0.5274(10) 0.2603(8) 0.0469(16) Uiso 1.000000 GR
H11c H 0.2609(5) 0.5463(14) 0.2625(8) 0.0469(16) Uiso 1.000000 GR
C12 C 0.3537(2) 0.5371(2) 0.4564(3) 0.0371(13) Uani 1.000000 .
H12a H 0.3856(4) 0.5170(14) 0.4194(16) 0.0557(19) Uiso 1.000000 GR
H12b H 0.3631(9) 0.5782(3) 0.459(3) 0.0557(19) Uiso 1.000000 GR
H12c H 0.3508(6) 0.5217(15) 0.5254(10) 0.0557(19) Uiso 1.000000 GR
C13 C 0.2803(2) 0.4666(2) 0.4017(3) 0.0377(13) Uani 1.000000 .
H13a H 0.2416(8) 0.4606(3) 0.367(2) 0.0565(19) Uiso 1.000000 GR
H13b H 0.3122(8) 0.4458(3) 0.365(2) 0.0565(19) Uiso 1.000000 GR
H13c H 0.2776(15) 0.4524(4) 0.4714(3) 0.0565(19) Uiso 1.000000 GR
C14 C 0.24345(19) 0.5597(2) 0.4586(3) 0.0298(11) Uani 1.000000 .
H14a H 0.20557(19) 0.5534(2) 0.4203(3) 0.0357(13) Uiso 1.000000 R
H14b H 0.23836(19) 0.5417(2) 0.5260(3) 0.0357(13) Uiso 1.000000 R
C15 C 0.25182(19) 0.6234(2) 0.4733(3) 0.0266(10) Uani 1.000000 .
C16 C 0.2320(2) 0.6625(2) 0.4011(3) 0.0301(11) Uani 1.000000 .
H16 H 0.2147(2) 0.6487(2) 0.3399(3) 0.0361(13) Uiso 1.000000 R
C17 C 0.2369(2) 0.7212(3) 0.4162(3) 0.0378(13) Uani 1.000000 .
H17 H 0.2242(2) 0.7472(3) 0.3651(3) 0.0454(15) Uiso 1.000000 R
C18 C 0.2605(2) 0.7415(3) 0.5068(3) 0.0442(15) Uani 1.000000 .
H18 H 0.2637(2) 0.7816(3) 0.5186(3) 0.0530(18) Uiso 1.000000 R
C19 C 0.2795(2) 0.7030(3) 0.5798(3) 0.0444(16) Uani 1.000000 .
H19 H 0.2955(2) 0.7169(3) 0.6420(3) 0.0533(19) Uiso 1.000000 R
C20 C 0.2754(2) 0.6445(3) 0.5639(3) 0.0340(12) Uani 1.000000 .
H20 H 0.2888(2) 0.6186(3) 0.6148(3) 0.0408(15) Uiso 1.000000 R

loop_
_atom_site_aniso_label
_atom_site_aniso_U_11
_atom_site_aniso_U_22
_atom_site_aniso_U_33
_atom_site_aniso_U_12
_atom_site_aniso_U_13
_atom_site_aniso_U_23
I1 0.02155(12) 0.01739(13) 0.02660(14) 0.00164(10) 0.00549(11) 0.00593(11)
I2 0.02201(12) 0.01682(12) 0.02478(13) 0.00146(10) 0.00219(11) 0.00434(12)
F1 0.0282(13) 0.0266(15) 0.0218(13) -0.0005(11) -0.0037(10) 0.0058(11)
F2 0.0282(13) 0.0150(13) 0.0310(14) -0.0020(10) -0.0048(11) -0.0007(11)
F3 0.0234(12) 0.0257(15) 0.0227(13) 0.0009(11) -0.0010(10) 0.0021(11)
F4 0.0281(13) 0.0188(13) 0.0309(14) -0.0029(10) 0.0028(12) -0.0012(12)
C31 0.0168(19) 0.019(2) 0.023(2) 0.0010(16) 0.0070(16) 0.0036(17)
C32 0.0145(18) 0.022(2) 0.021(2) 0.0005(16) 0.0045(16) 0.0028(17)
C33 0.0189(19) 0.018(2) 0.023(2) -0.0027(16) 0.0047(16) -0.0010(17)
C34 0.0142(18) 0.016(2) 0.027(2) 0.0013(15) 0.0060(16) -0.0010(17)
C35 0.0151(18) 0.022(2) 0.022(2) 0.0010(16) 0.0017(16) 0.0007(17)
C36 0.0182(19) 0.015(2) 0.025(2) -0.0019(16) 0.0055(17) -0.0007(17)
I3 0.02142(12) 0.02063(14) 0.02202(13) 0.00102(10) -0.00195(11) 0.00021(11)
I4 0.02502(13) 0.02470(15) 0.02239(13) 0.00128(11) 0.00379(11) -0.00424(12)
F5 0.0362(15) 0.0309(16) 0.0164(12) 0.0072(12) -0.0053(11) 0.0023(11)
F6 0.0361(14) 0.0201(14) 0.0240(13) 0.0067(11) -0.0016(11) 0.0044(11)
F7 0.0361(15) 0.0342(17) 0.0191(13) 0.0018(13) -0.0082(11) 0.0021(12)
F8 0.0299(14) 0.0229(14) 0.0259(13) 0.0031(11) -0.0044(11) 0.0062(11)
C37 0.0159(19) 0.021(2) 0.020(2) 0.0011(16) 0.0045(16) -0.0018(17)
C38 0.022(2) 0.023(2) 0.0149(19) 0.0065(16) 0.0020(16) -0.0014(17)
C39 0.020(2) 0.019(2) 0.021(2) 0.0039(17) 0.0060(16) 0.0070(17)
C40 0.0166(18) 0.020(2) 0.018(2) 0.0004(16) 0.0044(15) -0.0016(17)
C41 0.0157(19) 0.032(3) 0.0124(18) 0.0027(17) 0.0008(15) 0.0019(17)
C42 0.0165(19) 0.021(2) 0.022(2) 0.0042(16) 0.0026(16) 0.0065(17)
I5 0.03058(15) 0.02804(16) 0.02515(14) 0.00103(12) -0.00061(12) 0.00503(13)
I6 0.02310(13) 0.02547(15) 0.02475(13) 0.00309(11) 0.00004(12) -0.00092(13)
F9 0.0303(14) 0.0466(18) 0.0154(12) 0.0073(13) -0.0048(11) -0.0063(12)
F10 0.0402(15) 0.0300(15) 0.0267(14) 0.0040(12) -0.0046(12) -0.0119(13)
F11 0.0293(13) 0.0331(16) 0.0165(12) -0.0010(12) -0.0053(10) -0.0016(11)
F12 0.0360(14) 0.0237(14) 0.0275(15) -0.0025(11) -0.0039(12) -0.0044(12)
N3 0.0179(15) 0.0220(19) 0.0203(16) -0.0010(13) -0.0019(15) -0.0040(16)
C21 0.024(2) 0.030(3) 0.031(2) 0.0016(19) -0.0095(19) -0.006(2)
C22 0.030(2) 0.024(3) 0.053(3) -0.0012(19) -0.006(2) -0.013(2)
C23 0.029(2) 0.037(3) 0.023(2) 0.013(2) 0.0057(19) 0.002(2)
C24 0.0176(19) 0.030(3) 0.023(2) -0.0042(17) 0.0061(17) -0.0047(19)
C25 0.0156(19) 0.027(3) 0.026(2) -0.0035(17) 0.0081(16) -0.0062(19)
C26 0.024(2) 0.032(3) 0.018(2) -0.0045(19) 0.0100(17) -0.0045(19)
C27 0.027(2) 0.030(3) 0.027(2) -0.0063(19) 0.0076(19) -0.014(2)
C28 0.026(2) 0.025(3) 0.046(3) 0.001(2) 0.014(2) -0.013(2)
C29 0.029(2) 0.023(3) 0.044(3) 0.009(2) 0.009(2) -0.001(2)
C30 0.022(2) 0.031(3) 0.029(2) 0.0040(19) 0.0032(18) -0.005(2)
C43 0.019(2) 0.027(3) 0.022(2) 0.0002(18) 0.0003(16) 0.0045(18)
C44 0.0194(19) 0.034(3) 0.0136(19) 0.0017(18) 0.0014(16) -0.0027(18)
C45 0.019(2) 0.022(2) 0.021(2) 0.0012(17) 0.0007(16) -0.0079(17)
C46 0.017(2) 0.030(3) 0.021(2) 0.0026(18) 0.0004(17) -0.0015(19)
C47 0.0152(18) 0.027(2) 0.017(2) -0.0006(16) -0.0009(15) -0.0016(17)
C48 0.0182(19) 0.026(2) 0.024(2) -0.0050(17) 0.0025(17) -0.0054(18)
I7 0.01998(12) 0.02834(15) 0.02867(15) -0.00128(11) 0.00124(11) -0.01172(13)
I8 0.02027(12) 0.02282(15) 0.02008(12) 0.00282(10) -0.00085(10) -0.00546(11)
F13 0.0335(15) 0.0403(18) 0.0187(13) -0.0056(13) -0.0080(11) -0.0035(12)
F14 0.0343(15) 0.0252(15) 0.0258(14) -0.0051(12) -0.0053(11) 0.0059(12)
F15 0.0434(16) 0.0318(17) 0.0190(13) 0.0090(13) -0.0064(12) -0.0020(12)
F16 0.0402(15) 0.0241(15) 0.0330(16) 0.0064(12) -0.0081(12) -0.0018(12)
C49 0.0163(19) 0.026(3) 0.024(2) -0.0004(17) 0.0013(16) -0.0072(19)
C50 0.019(2) 0.032(3) 0.0163(19) -0.0035(18) 0.0014(16) -0.0012(18)
C51 0.0161(19) 0.023(2) 0.023(2) -0.0004(16) 0.0019(16) -0.0010(18)
C52 0.0138(18) 0.028(3) 0.021(2) 0.0038(16) 0.0015(16) -0.0020(18)
C53 0.0162(18) 0.036(3) 0.0123(18) 0.0081(17) -0.0011(16) -0.0032(19)
C54 0.019(2) 0.022(2) 0.021(2) 0.0058(17) 0.0005(16) 0.0006(18)
Br1 0.0282(2) 0.0178(2) 0.0243(2) 0.00037(17) -0.00461(17) 0.00046(18)
Br2 0.0313(2) 0.0145(2) 0.0353(3) 0.00190(18) -0.0050(2) -0.00511(19)
Br3 0.02335(19) 0.0173(2) 0.0231(2) 0.00143(16) -0.00357(17) -0.00321(17)
N1 0.0216(17) 0.023(2) 0.027(2) 0.0039(14) -0.0018(15) -0.0061(16)
C1 0.041(3) 0.059(4) 0.029(3) -0.007(3) 0.003(2) -0.015(3)
C2 0.026(2) 0.050(4) 0.064(4) 0.006(2) -0.015(3) 0.011(3)
C3 0.039(3) 0.025(3) 0.053(3) -0.002(2) 0.012(3) -0.003(3)
C4 0.028(2) 0.025(2) 0.030(2) -0.0014(18) -0.0013(19) -0.001(2)
C5 0.022(2) 0.027(3) 0.031(2) -0.0044(19) -0.0075(19) -0.000(2)
C6 0.031(3) 0.043(3) 0.032(3) 0.005(2) -0.006(2) 0.006(2)
C7 0.039(3) 0.066(4) 0.034(3) 0.002(3) 0.006(3) -0.004(3)
C8 0.054(4) 0.073(5) 0.026(3) -0.025(3) -0.002(3) -0.001(3)
C9 0.063(4) 0.042(3) 0.029(3) -0.018(3) -0.016(3) 0.015(2)
C10 0.034(3) 0.030(3) 0.049(3) -0.002(2) -0.011(2) 0.008(3)
N2 0.0228(18) 0.027(2) 0.030(2) -0.0043(16) -0.0009(16) 0.0018(17)
C11 0.038(3) 0.032(3) 0.025(2) -0.002(2) 0.007(2) -0.001(2)
C12 0.021(2) 0.041(3) 0.050(3) -0.004(2) -0.007(2) 0.000(3)
C13 0.032(3) 0.028(3) 0.053(3) -0.006(2) -0.005(2) 0.007(3)
C14 0.018(2) 0.046(3) 0.026(2) -0.005(2) 0.0070(18) 0.003(2)
C15 0.0156(19) 0.043(3) 0.021(2) -0.0029(19) 0.0079(17) -0.002(2)
C16 0.022(2) 0.042(3) 0.027(2) 0.001(2) 0.0018(18) -0.005(2)
C17 0.033(3) 0.040(3) 0.041(3) 0.007(2) 0.005(2) -0.009(3)
C18 0.023(2) 0.051(4) 0.059(4) 0.001(2) 0.016(3) -0.027(3)
C19 0.021(2) 0.074(5) 0.039(3) -0.008(3) 0.011(2) -0.032(3)
C20 0.020(2) 0.057(4) 0.025(2) -0.005(2) 0.0037(19) -0.004(2)

loop_
_atom_type_symbol
_atom_type_scat_dispersion_real
_atom_type_scat_dispersion_imag
_atom_type_scat_Cromer_Mann_a1
_atom_type_scat_Cromer_Mann_a2
_atom_type_scat_Cromer_Mann_a3
_atom_type_scat_Cromer_Mann_a4
_atom_type_scat_Cromer_Mann_b1
_atom_type_scat_Cromer_Mann_b2
_atom_type_scat_Cromer_Mann_b3
_atom_type_scat_Cromer_Mann_b4
_atom_type_scat_Cromer_Mann_c
_atom_type_scat_source
_atom_type_scat_dispersion_source
Br -0.38188 2.46625 17.17890 5.23580 5.63770 3.98510 2.17230 16.57960 0.26090 41.43280 2.95570 'International Tables Volume C Table 6.1.1.4 (pp. 500-502)' 'Brennan, Cowan, Rev. Sci. Instrum., 1992, 63, 850'
C 0.00313 0.00162 2.31000 1.02000 1.58860 0.86500 20.84390 10.20750 0.56870 51.65120 0.21560 'International Tables Volume C Table 6.1.1.4 (pp. 500-502)' 'Brennan, Cowan, Rev. Sci. Instrum., 1992, 63, 850'
F 0.01756 0.01033 3.53920 2.64120 1.51700 1.02430 10.28250 4.29440 0.26150 26.14760 0.27760 'International Tables Volume C Table 6.1.1.4 (pp. 500-502)' 'Brennan, Cowan, Rev. Sci. Instrum., 1992, 63, 850'
H 0.00000 0.00000 0.49300 0.32291 0.14019 0.04081 10.51090 26.12570 3.14236 57.79970 0.00304 'International Tables Volume C Table 6.1.1.4 (pp. 500-502)' 'Brennan, Cowan, Rev. Sci. Instrum., 1992, 63, 850'
I -0.43777 1.82087 20.14720 18.99490 7.51380 2.27350 4.34700 0.38140 27.76600 66.87760 4.07120 'International Tables Volume C Table 6.1.1.4 (pp. 500-502)' 'Brennan, Cowan, Rev. Sci. Instrum., 1992, 63, 850'
N 0.00612 0.00332 12.21260 3.13220 2.01250 1.16630 0.00570 9.89330 28.99750 0.58260 -11.52900 'International Tables Volume C Table 6.1.1.4 (pp. 500-502)' 'Brennan, Cowan, Rev. Sci. Instrum., 1992, 63, 850'

loop_
_geom_angle_atom_site_label_1
_geom_angle_atom_site_label_2
_geom_angle_atom_site_label_3
_geom_angle
_geom_angle_site_symmetry_1
_geom_angle_site_symmetry_3
_geom_angle_publ_flag
C32 C31 I1 121.5(3) . . ?
C36 C31 I1 121.1(3) . . ?
C36 C31 C32 117.4(4) . . ?
C31 C32 F1 120.3(4) . . ?
C33 C32 F1 118.2(4) . . ?
C33 C32 C31 121.4(4) . . ?
C32 C33 F2 118.2(3) . . ?
C34 C33 F2 120.4(4) . . ?
C34 C33 C32 121.5(4) . . ?
C33 C34 I2 121.0(3) . . ?
C35 C34 I2 121.6(3) . . ?
C35 C34 C33 117.4(4) . . ?
C34 C35 F3 120.8(4) . . ?
C36 C35 F3 118.1(4) . . ?
C36 C35 C34 121.1(3) . . ?
C31 C36 F4 120.6(4) . . ?
C35 C36 F4 118.2(3) . . ?
C35 C36 C31 121.2(4) . . ?
C38 C37 I3 121.8(3) . . ?
C42 C37 I3 121.2(3) . . ?
C42 C37 C38 117.0(4) . . ?
C37 C38 F5 120.4(4) . . ?
C39 C38 F5 117.6(4) . . ?
C39 C38 C37 121.9(3) . . ?
C38 C39 F6 118.7(3) . . ?
C40 C39 F6 120.4(4) . . ?
C40 C39 C38 120.9(4) . . ?
C39 C40 I4 119.8(3) . . ?
C41 C40 I4 123.3(3) . . ?
C41 C40 C39 116.9(4) . . ?
C40 C41 F7 119.3(4) . . ?
C42 C41 F7 118.5(4) . . ?
C42 C41 C40 122.2(3) . . ?
C37 C42 F8 120.0(4) . . ?
C41 C42 F8 118.9(3) . . ?
C41 C42 C37 121.1(4) . . ?
C22 N3 C21 108.1(3) . . ?
C23 N3 C21 109.7(3) . . ?
C23 N3 C22 109.3(3) . . ?
C24 N3 C21 110.9(3) . . ?
C24 N3 C22 108.3(3) . . ?
C24 N3 C23 110.3(3) . . ?
H21a C21 N3 109.5 . . ?
H21b C21 N3 109.5 . . ?
H21b C21 H21a 109.5 . . ?
H21c C21 N3 109.5 . . ?
H21c C21 H21a 109.5 . . ?
H21c C21 H21b 109.5 . . ?
H22a C22 N3 109.5 . . ?
H22b C22 N3 109.5 . . ?
H22b C22 H22a 109.5 . . ?
H22c C22 N3 109.5 . . ?
H22c C22 H22a 109.5 . . ?
H22c C22 H22b 109.5 . . ?
H23a C23 N3 109.5 . . ?
H23b C23 N3 109.5 . . ?
H23b C23 H23a 109.5 . . ?
H23c C23 N3 109.5 . . ?
H23c C23 H23a 109.5 . . ?
H23c C23 H23b 109.5 . . ?
H24a C24 N3 108.71(18) . . ?
H24b C24 N3 108.7(2) . . ?
H24b C24 H24a 107.6 . . ?
C25 C24 N3 114.2(3) . . ?
C25 C24 H24a 108.7(2) . . ?
C25 C24 H24b 108.71(19) . . ?
C26 C25 C24 120.4(4) . . ?
C30 C25 C24 120.5(3) . . ?
C30 C25 C26 119.1(4) . . ?
H26 C26 C25 119.7(3) . . ?
C27 C26 C25 120.5(4) . . ?
C27 C26 H26 119.7(2) . . ?
H27 C27 C26 120.2(2) . . ?
C28 C27 C26 119.5(4) . . ?
C28 C27 H27 120.2(3) . . ?
H28 C28 C27 119.6(3) . . ?
C29 C28 C27 120.8(5) . . ?
C29 C28 H28 119.6(3) . . ?
H29 C29 C28 120.1(3) . . ?
C30 C29 C28 119.9(4) . . ?
C30 C29 H29 120.1(2) . . ?
C29 C30 C25 120.1(4) . . ?
H30 C30 C25 119.9(2) . . ?
H30 C30 C29 119.9(2) . . ?
C44 C43 I5 120.5(3) . . ?
C48 C43 I5 122.3(3) . . ?
C48 C43 C44 117.2(4) . . ?
C43 C44 F9 119.8(4) . . ?
C45 C44 F9 119.0(4) . . ?
C45 C44 C43 121.2(3) . . ?
C44 C45 F10 118.6(3) . . ?
C46 C45 F10 119.6(4) . . ?
C46 C45 C44 121.8(4) . . ?
C45 C46 I6 122.5(3) . . ?
C47 C46 I6 120.1(3) . . ?
C47 C46 C45 117.3(4) . . ?
C46 C47 F11 120.9(4) . . ?
C48 C47 F11 118.4(4) . . ?
C48 C47 C46 120.7(3) . . ?
C43 C48 F12 120.5(4) . . ?
C47 C48 F12 117.8(3) . . ?
C47 C48 C43 121.7(4) . . ?
C50 C49 I7 121.8(3) . . ?
C54 C49 I7 120.3(4) . . ?
C54 C49 C50 117.9(4) . . ?
C49 C50 F13 121.2(4) . . ?
C51 C50 F13 117.8(4) . . ?
C51 C50 C49 121.0(3) . . ?
C50 C51 F14 118.7(3) . . ?
C52 C51 F14 119.5(4) . . ?
C52 C51 C50 121.8(4) . . ?
C51 C52 I8 121.8(3) . . ?
C53 C52 I8 121.0(3) . . ?
C53 C52 C51 117.2(4) . . ?
C52 C53 F15 120.6(4) . . ?
C54 C53 F15 117.9(4) . . ?
C54 C53 C52 121.4(3) . . ?
C49 C54 F16 120.9(4) . . ?
C53 C54 F16 118.4(3) . . ?
C53 C54 C49 120.7(4) . . ?
C2 N1 C1 110.0(3) . . ?
C3 N1 C1 107.8(4) . . ?
C3 N1 C2 109.2(4) . . ?
C4 N1 C1 107.0(3) . . ?
C4 N1 C2 112.0(4) . . ?
C4 N1 C3 110.8(3) . . ?
H1a C1 N1 109.5 . . ?
H1b C1 N1 109.5 . . ?
H1b C1 H1a 109.5 . . ?
H1c C1 N1 109.5 . . ?
H1c C1 H1a 109.5 . . ?
H1c C1 H1b 109.5 . . ?
H2a C2 N1 109.5 . . ?
H2b C2 N1 109.5 . . ?
H2b C2 H2a 109.5 . . ?
H2c C2 N1 109.5 . . ?
H2c C2 H2a 109.5 . . ?
H2c C2 H2b 109.5 . . ?
H3a C3 N1 109.5 . . ?
H3b C3 N1 109.5 . . ?
H3b C3 H3a 109.5 . . ?
H3c C3 N1 109.5 . . ?
H3c C3 H3a 109.5 . . ?
H3c C3 H3b 109.5 . . ?
H4a C4 N1 108.1(2) . . ?
H4b C4 N1 108.1(2) . . ?
H4b C4 H4a 107.3 . . ?
C5 C4 N1 116.7(3) . . ?
C5 C4 H4a 108.1(2) . . ?
C5 C4 H4b 108.1(3) . . ?
C6 C5 C4 120.4(4) . . ?
C10 C5 C4 121.0(4) . . ?
C10 C5 C6 118.2(4) . . ?
H6 C6 C5 119.4(2) . . ?
C7 C6 C5 121.2(5) . . ?
C7 C6 H6 119.4(3) . . ?
H7 C7 C6 120.4(3) . . ?
C8 C7 C6 119.2(5) . . ?
C8 C7 H7 120.4(3) . . ?
H8 C8 C7 119.8(3) . . ?
C9 C8 C7 120.5(4) . . ?
C9 C8 H8 119.8(3) . . ?
H9 C9 C8 120.0(3) . . ?
C10 C9 C8 120.0(5) . . ?
C10 C9 H9 120.0(4) . . ?
C9 C10 C5 120.8(5) . . ?
H10 C10 C5 119.6(3) . . ?
H10 C10 C9 119.6(4) . . ?
C12 N2 C11 109.3(3) . . ?
C13 N2 C11 109.3(3) . . ?
C13 N2 C12 108.7(4) . . ?
C14 N2 C11 110.5(4) . . ?
C14 N2 C12 111.1(3) . . ?
C14 N2 C13 107.8(3) . . ?
H11a C11 N2 109.5 . . ?
H11b C11 N2 109.5 . . ?
H11b C11 H11a 109.5 . . ?
H11c C11 N2 109.5 . . ?
H11c C11 H11a 109.5 . . ?
H11c C11 H11b 109.5 . . ?
H12a C12 N2 109.5 . . ?
H12b C12 N2 109.5 . . ?
H12b C12 H12a 109.5 . . ?
H12c C12 N2 109.5 . . ?
H12c C12 H12a 109.5 . . ?
H12c C12 H12b 109.5 . . ?
H13a C13 N2 109.5 . . ?
H13b C13 N2 109.5 . . ?
H13b C13 H13a 109.5 . . ?
H13c C13 N2 109.5 . . ?
H13c C13 H13a 109.5 . . ?
H13c C13 H13b 109.5 . . ?
H14a C14 N2 108.4(2) . . ?
H14b C14 N2 108.4(2) . . ?
H14b C14 H14a 107.4 . . ?
C15 C14 N2 115.7(3) . . ?
C15 C14 H14a 108.4(2) . . ?
C15 C14 H14b 108.35(19) . . ?
C16 C15 C14 121.2(4) . . ?
C20 C15 C14 120.2(4) . . ?
C20 C15 C16 118.4(5) . . ?
H16 C16 C15 119.2(3) . . ?
C17 C16 C15 121.6(4) . . ?
C17 C16 H16 119.2(2) . . ?
H17 C17 C16 120.3(2) . . ?
C18 C17 C16 119.4(5) . . ?
C18 C17 H17 120.3(4) . . ?
H18 C18 C17 120.3(4) . . ?
C19 C18 C17 119.5(6) . . ?
C19 C18 H18 120.3(3) . . ?
H19 C19 C18 119.5(3) . . ?
C20 C19 C18 121.0(4) . . ?
C20 C19 H19 119.5(3) . . ?
C19 C20 C15 120.1(5) . . ?
H20 C20 C15 119.9(3) . . ?
H20 C20 C19 119.9(3) . . ?

loop_
_geom_bond_atom_site_label_1
_geom_bond_atom_site_label_2
_geom_bond_distance
_geom_bond_site_symmetry_2
_geom_bond_publ_flag
I1 C31 2.102(4) . ?
I2 C34 2.098(4) . ?
F1 C32 1.349(4) . ?
F2 C33 1.345(5) . ?
F3 C35 1.344(4) . ?
F4 C36 1.348(5) . ?
C31 C32 1.378(6) . ?
C31 C36 1.385(5) . ?
C32 C33 1.382(6) . ?
C33 C34 1.382(5) . ?
C34 C35 1.380(6) . ?
C35 C36 1.392(6) . ?
I3 C37 2.084(4) . ?
I4 C40 2.087(4) . ?
F5 C38 1.349(4) . ?
F6 C39 1.340(5) . ?
F7 C41 1.356(4) . ?
F8 C42 1.342(5) . ?
C37 C38 1.375(6) . ?
C37 C42 1.397(5) . ?
C38 C39 1.385(6) . ?
C39 C40 1.393(5) . ?
C40 C41 1.383(6) . ?
C41 C42 1.369(6) . ?
I5 C43 2.079(4) . ?
I6 C46 2.089(4) . ?
F9 C44 1.336(4) . ?
F10 C45 1.349(5) . ?
F11 C47 1.336(4) . ?
F12 C48 1.350(5) . ?
N3 C21 1.501(5) . ?
N3 C22 1.501(6) . ?
N3 C23 1.503(5) . ?
N3 C24 1.529(5) . ?
C21 H21a 0.9800 . ?
C21 H21b 0.9800 . ?
C21 H21c 0.9800 . ?
C22 H22a 0.9800 . ?
C22 H22b 0.9800 . ?
C22 H22c 0.9800 . ?
C23 H23a 0.9800 . ?
C23 H23b 0.9800 . ?
C23 H23c 0.9800 . ?
C24 H24a 0.9900 . ?
C24 H24b 0.9900 . ?
C24 C25 1.494(6) . ?
C25 C26 1.395(5) . ?
C25 C30 1.397(6) . ?
C26 H26 0.9500 . ?
C26 C27 1.391(6) . ?
C27 H27 0.9500 . ?
C27 C28 1.378(6) . ?
C28 H28 0.9500 . ?
C28 C29 1.383(6) . ?
C29 H29 0.9500 . ?
C29 C30 1.388(7) . ?
C30 H30 0.9500 . ?
C43 C44 1.382(6) . ?
C43 C48 1.388(5) . ?
C44 C45 1.377(6) . ?
C45 C46 1.384(5) . ?
C46 C47 1.390(6) . ?
C47 C48 1.382(6) . ?
I7 C49 2.094(4) . ?
I8 C52 2.100(4) . ?
F13 C50 1.341(4) . ?
F14 C51 1.349(5) . ?
F15 C53 1.346(4) . ?
F16 C54 1.338(5) . ?
C49 C50 1.367(6) . ?
C49 C54 1.393(5) . ?
C50 C51 1.388(6) . ?
C51 C52 1.382(5) . ?
C52 C53 1.376(6) . ?
C53 C54 1.392(6) . ?
N1 C1 1.491(4) . ?
N1 C2 1.479(5) . ?
N1 C3 1.481(6) . ?
N1 C4 1.513(5) . ?
C1 H1a 0.9800 . ?
C1 H1b 0.9800 . ?
C1 H1c 0.9800 . ?
C2 H2a 0.9800 . ?
C2 H2b 0.9800 . ?
C2 H2c 0.9800 . ?
C3 H3a 0.9800 . ?
C3 H3b 0.9800 . ?
C3 H3c 0.9800 . ?
C4 H4a 0.9900 . ?
C4 H4b 0.9900 . ?
C4 C5 1.502(5) . ?
C5 C6 1.385(7) . ?
C5 C10 1.388(6) . ?
C6 H6 0.9500 . ?
C6 C7 1.377(6) . ?
C7 H7 0.9500 . ?
C7 C8 1.393(8) . ?
C8 H8 0.9500 . ?
C8 C9 1.358(9) . ?
C9 H9 0.9500 . ?
C9 C10 1.384(6) . ?
C10 H10 0.9500 . ?
N2 C11 1.492(5) . ?
N2 C12 1.496(5) . ?
N2 C13 1.481(6) . ?
N2 C14 1.532(6) . ?
C11 H11a 0.9800 . ?
C11 H11b 0.9800 . ?
C11 H11c 0.9800 . ?
C12 H12a 0.9800 . ?
C12 H12b 0.9800 . ?
C12 H12c 0.9800 . ?
C13 H13a 0.9800 . ?
C13 H13b 0.9800 . ?
C13 H13c 0.9800 . ?
C14 H14a 0.9900 . ?
C14 H14b 0.9900 . ?
C14 C15 1.509(7) . ?
C15 C16 1.389(6) . ?
C15 C20 1.392(5) . ?
C16 H16 0.9500 . ?
C16 C17 1.384(8) . ?
C17 H17 0.9500 . ?
C17 C18 1.388(6) . ?
C18 H18 0.9500 . ?
C18 C19 1.381(8) . ?
C19 H19 0.9500 . ?
C19 C20 1.382(8) . ?
C20 H20 0.9500 . ?

loop_
_geom_torsion_atom_site_label_1
_geom_torsion_atom_site_label_2
_geom_torsion_atom_site_label_3
_geom_torsion_atom_site_label_4
_geom_torsion
_geom_torsion_site_symmetry_1
_geom_torsion_site_symmetry_2
_geom_torsion_site_symmetry_3
_geom_torsion_site_symmetry_4
_geom_torsion_publ_flag
I1 C31 C32 F1 -3.6(3) . . . . ?
I1 C31 C32 C33 178.4(3) . . . . ?
I1 C31 C36 F4 1.9(3) . . . . ?
I1 C31 C36 C35 -177.8(3) . . . . ?
I2 C34 C33 F2 -0.6(3) . . . . ?
I2 C34 C33 C32 178.8(3) . . . . ?
I2 C34 C35 F3 3.4(3) . . . . ?
I2 C34 C35 C36 -178.1(3) . . . . ?
F1 C32 C31 C36 178.2(4) . . . . ?
F1 C32 C33 F2 1.2(4) . . . . ?
F1 C32 C33 C34 -178.2(3) . . . . ?
F2 C33 C32 C31 179.3(3) . . . . ?
F2 C33 C34 C35 -180.0(4) . . . . ?
F3 C35 C34 C33 -177.3(3) . . . . ?
F3 C35 C36 F4 -2.3(4) . . . . ?
F3 C35 C36 C31 177.3(3) . . . . ?
F4 C36 C31 C32 -179.8(4) . . . . ?
F4 C36 C35 C34 179.1(3) . . . . ?
C31 C32 C33 C34 -0.1(5) . . . . ?
C31 C36 C35 C34 -1.2(5) . . . . ?
C32 C33 C34 C35 -0.6(5) . . . . ?
C33 C34 C35 C36 1.2(4) . . . . ?
I3 C37 C38 F5 1.6(3) . . . . ?
I3 C37 C38 C39 -177.9(3) . . . . ?
I3 C37 C42 F8 0.1(3) . . . . ?
I3 C37 C42 C41 179.1(3) . . . . ?
I4 C40 C39 F6 0.4(3) . . . . ?
I4 C40 C39 C38 -179.2(3) . . . . ?
I4 C40 C41 F7 -0.1(3) . . . . ?
I4 C40 C41 C42 -179.6(3) . . . . ?
F5 C38 C37 C42 -179.5(4) . . . . ?
F5 C38 C39 F6 -0.5(4) . . . . ?
F5 C38 C39 C40 179.1(3) . . . . ?
F6 C39 C38 C37 179.1(3) . . . . ?
F6 C39 C40 C41 180.0(4) . . . . ?
F7 C41 C40 C39 -179.7(4) . . . . ?
F7 C41 C42 F8 -1.5(4) . . . . ?
F7 C41 C42 C37 179.4(3) . . . . ?
F8 C42 C37 C38 -178.8(4) . . . . ?
F8 C42 C41 C40 178.0(3) . . . . ?
C37 C38 C39 C40 -1.3(5) . . . . ?
C37 C42 C41 C40 -1.1(5) . . . . ?
C38 C39 C40 C41 0.4(5) . . . . ?
C39 C40 C41 C42 0.8(4) . . . . ?
I5 C43 C44 F9 -1.0(4) . . . . ?
I5 C43 C44 C45 180.0(3) . . . . ?
I5 C43 C48 F12 -0.7(4) . . . . ?
I5 C43 C48 C47 -179.4(3) . . . . ?
I6 C46 C45 F10 2.1(4) . . . . ?
I6 C46 C45 C44 -178.1(3) . . . . ?
I6 C46 C47 F11 -0.5(4) . . . . ?
I6 C46 C47 C48 178.8(3) . . . . ?
F9 C44 C43 C48 177.5(4) . . . . ?
F9 C44 C45 F10 1.8(4) . . . . ?
F9 C44 C45 C46 -178.0(4) . . . . ?
F10 C45 C44 C43 -179.2(4) . . . . ?
F10 C45 C46 C47 179.2(4) . . . . ?
F11 C47 C46 C45 -177.6(4) . . . . ?
F11 C47 C48 F12 -1.7(4) . . . . ?
F11 C47 C48 C43 177.1(3) . . . . ?
F12 C48 C43 C44 -179.2(4) . . . . ?
F12 C48 C47 C46 179.1(3) . . . . ?
N3 C24 C25 C26 91.6(3) . . . . ?
N3 C24 C25 C30 -91.1(4) . . . . ?
C24 C25 C26 C27 179.3(4) . . . . ?
C24 C25 C30 C29 -179.8(4) . . . . ?
C25 C26 C27 C28 -0.3(5) . . . . ?
C25 C30 C29 C28 1.2(5) . . . . ?
C26 C27 C28 C29 -1.0(5) . . . . ?
C27 C28 C29 C30 0.5(5) . . . . ?
C43 C44 C45 C46 1.0(5) . . . . ?
C43 C48 C47 C46 -2.2(5) . . . . ?
C44 C45 C46 C47 -1.0(5) . . . . ?
C45 C46 C47 C48 1.6(5) . . . . ?
I7 C49 C50 F13 0.7(4) . . . . ?
I7 C49 C50 C51 -179.3(3) . . . . ?
I7 C49 C54 F16 -1.7(3) . . . . ?
I7 C49 C54 C53 178.2(3) . . . . ?
I8 C52 C51 F14 -0.1(3) . . . . ?
I8 C52 C51 C50 179.9(3) . . . . ?
I8 C52 C53 F15 -0.7(3) . . . . ?
I8 C52 C53 C54 179.0(3) . . . . ?
F13 C50 C49 C54 179.3(4) . . . . ?
F13 C50 C51 F14 1.3(4) . . . . ?
F13 C50 C51 C52 -178.8(3) . . . . ?
F14 C51 C50 C49 -178.7(4) . . . . ?
F14 C51 C52 C53 179.4(4) . . . . ?
F15 C53 C52 C51 179.8(4) . . . . ?
F15 C53 C54 F16 0.7(4) . . . . ?
F15 C53 C54 C49 -179.3(3) . . . . ?
F16 C54 C49 C50 179.7(4) . . . . ?
F16 C54 C53 C52 -179.0(3) . . . . ?
C49 C50 C51 C52 1.2(5) . . . . ?
C49 C54 C53 C52 1.0(5) . . . . ?
C50 C51 C52 C53 -0.6(5) . . . . ?
C51 C52 C53 C54 -0.6(5) . . . . ?
N1 C4 C5 C6 91.9(4) . . . . ?
N1 C4 C5 C10 -95.2(4) . . . . ?
C4 C5 C6 C7 169.7(5) . . . . ?
C4 C5 C10 C9 -170.8(4) . . . . ?
C5 C6 C7 C8 1.6(6) . . . . ?
C5 C10 C9 C8 0.6(6) . . . . ?
C6 C7 C8 C9 1.4(7) . . . . ?
C7 C8 C9 C10 -2.4(7) . . . . ?
N2 C14 C15 C16 89.3(4) . . . . ?
N2 C14 C15 C20 -95.8(4) . . . . ?
C14 C15 C16 C17 176.9(4) . . . . ?
C14 C15 C20 C19 -175.8(4) . . . . ?
C15 C16 C17 C18 -1.9(5) . . . . ?
C15 C20 C19 C18 -0.2(5) . . . . ?
C16 C17 C18 C19 0.8(5) . . . . ?
C17 C18 C19 C20 0.2(5) . . . . ?

loop_
_twin_individual_id
_twin_individual_mass_fraction_refined
1 0.767764
2 0.232236
